data_7110237
loop_
_publ_author_name
'Olga V. Makhlynets'
'Williamson N. Oloo'
'Yurii S. Moroz'
'Irina G. Belaya'
'Taryn D. Palluccio'
'Alexander S. Filatov'
'Peter Muller'
'Matthew A. Cranswick'
'Lawrence Que'
'Elena V. Rybak-Akimova'

_publ_section_title
;
 H2O2 activation with biomimetic non-haem iron complexes and AcOH:
 connecting the g = 2.7 EPR signal with a visible chromophore
;
_journal_name_full Chem.Commun.
_journal_page_first 645
_journal_paper_doi 10.1039/c3cc47632d
_journal_volume 50
_journal_year 2014
_chemical_formula_moiety
;
3(C44 H70 Fe2 N8 O6), 12(Cl O4), 4(C2 H3 N), 2(H2 O), 1.2(O)  
;
_chemical_formula_sum 'C140 H226 Cl12 Fe6 N28 O69.2'
_chemical_formula_weight 4169.19
_chemical_name_systematic
; 
 ? 
;
_space_group_IT_number 15
_symmetry_cell_setting monoclinic
_symmetry_Int_Tables_number 15
_symmetry_space_group_name_Hall '-C 2yc'
_symmetry_space_group_name_H-M 'C 1 2/c 1'
_atom_sites_solution_hydrogens geom
_atom_sites_solution_primary direct
_atom_sites_solution_secondary difmap
_audit_creation_method SHELXL-97
_cell_angle_alpha 90.00
_cell_angle_beta 104.156(9)
_cell_angle_gamma 90.00
_cell_formula_units_Z 4
_cell_length_a 28.316(12)
_cell_length_b 27.210(12)
_cell_length_c 25.335(11)
_cell_measurement_reflns_used 8745
_cell_measurement_temperature 123(2)
_cell_measurement_theta_max 26.02
_cell_measurement_theta_min 2.35
_cell_volume 18927(14)
_computing_cell_refinement 'SAINT Ver. 6.22  (Bruker-AXS, 2003)'
_computing_data_collection 'SMART Ver. 5.622 (Bruker-AXS, 2003)'
_computing_data_reduction 'SAINT Ver. 6.22'
_computing_molecular_graphics 'SHELXTL Ver. 6.14'
_computing_publication_material 'SHELXTL Ver. 6.14'
_computing_structure_refinement 'SHELXTL Ver. 6.14'
_computing_structure_solution 'SHELXTL Ver. 6.14 (Bruker-AXS, 2003)'
_diffrn_ambient_temperature 123(2)
_diffrn_measured_fraction_theta_full 0.979
_diffrn_measured_fraction_theta_max 0.963
_diffrn_measurement_device_type 'Bruker SMART APEX CCD area-detector'
_diffrn_measurement_method '0.30\% \w scans'
_diffrn_radiation_monochromator graphite
_diffrn_radiation_source 'fine-focus sealed tube'
_diffrn_radiation_type Mo-K\a
_diffrn_radiation_wavelength 0.71073
_diffrn_reflns_av_R_equivalents 0.0622
_diffrn_reflns_av_sigmaI/netI 0.0833
_diffrn_reflns_limit_h_max 34
_diffrn_reflns_limit_h_min -30
_diffrn_reflns_limit_k_max 33
_diffrn_reflns_limit_k_min -32
_diffrn_reflns_limit_l_max 27
_diffrn_reflns_limit_l_min -31
_diffrn_reflns_number 37818
_diffrn_reflns_theta_full 25.00
_diffrn_reflns_theta_max 26.09
_diffrn_reflns_theta_min 1.66
_exptl_absorpt_coefficient_mu 0.711
_exptl_absorpt_correction_T_max 0.9586
_exptl_absorpt_correction_T_min 0.8258
_exptl_absorpt_correction_type multi-scan
_exptl_absorpt_process_details
;
SADABS  (Bruker-AXS, 2003)
;
_exptl_crystal_colour orange
_exptl_crystal_density_diffrn 1.463
_exptl_crystal_density_method 'not measured'
_exptl_crystal_description needle
_exptl_crystal_F_000 8702.4
_exptl_crystal_size_max 0.28
_exptl_crystal_size_mid 0.08
_exptl_crystal_size_min 0.06
_refine_diff_density_max 1.782
_refine_diff_density_min -1.197
_refine_diff_density_rms 0.124
_refine_ls_extinction_method none
_refine_ls_goodness_of_fit_ref 1.044
_refine_ls_hydrogen_treatment mixed
_refine_ls_matrix_type full
_refine_ls_number_parameters 1233
_refine_ls_number_reflns 18084
_refine_ls_number_restraints 5
_refine_ls_restrained_S_all 1.044
_refine_ls_R_factor_all 0.1049
_refine_ls_R_factor_gt 0.0792
_refine_ls_shift/su_max 0.001
_refine_ls_shift/su_mean 0.000
_refine_ls_structure_factor_coef Fsqd
_refine_ls_weighting_details 'calc w=1/[\s^2^(Fo^2^)+(0.1291P)^2^+65.6782P] where P=(Fo^2^+2Fc^2^)/3'
_refine_ls_weighting_scheme calc
_refine_ls_wR_factor_gt 0.2206
_refine_ls_wR_factor_ref 0.2424
_reflns_number_gt 12749
_reflns_number_total 18084
_reflns_threshold_expression I>2\s(I)
_cod_data_source_file c3cc47632d.txt
_cod_data_source_block 1c_or
_cod_original_cell_volume 18928(14)
_cod_original_sg_symbol_Hall '-C 2yc      '
_cod_original_sg_symbol_H-M 'C 1 2/c 1   '
_cod_original_formula_sum 'C140 H226 Cl12 Fe6 N28 O69.20'
_cod_database_code 7110237

loop_
_symmetry_equiv_pos_as_xyz
'x, y, z'
'-x, y, -z+1/2'
'x+1/2, y+1/2, z'
'-x+1/2, y+1/2, -z+1/2'
'-x, -y, -z'
'x, -y, z-1/2'
'-x+1/2, -y+1/2, -z'
'x+1/2, -y+1/2, z-1/2'

loop_
_atom_site_label
_atom_site_type_symbol
_atom_site_fract_x
_atom_site_fract_y
_atom_site_fract_z
_atom_site_U_iso_or_equiv
_atom_site_adp_type
_atom_site_occupancy
_atom_site_symmetry_multiplicity
_atom_site_calc_flag
_atom_site_refinement_flags
_atom_site_disorder_assembly
_atom_site_disorder_group
Fe1 Fe 0.16284(3) 0.98442(2) 0.21573(3) 0.02345(18) Uani 1 1 d . . .
Fe2 Fe 0.15683(3) 0.99181(3) 0.09456(3) 0.02531(18) Uani 1 1 d . . .
Fe3 Fe 0.99958(2) 0.49405(2) 0.18854(2) 0.02101(17) Uani 1 1 d . . .
N1 N 0.15814(16) 1.06031(14) 0.23353(16) 0.0274(9) Uani 1 1 d . . .
N2 N 0.21457(15) 0.99361(14) 0.29416(16) 0.0255(9) Uani 1 1 d . . .
N3 N 0.11398(16) 0.96164(15) 0.26430(16) 0.0303(9) Uani 1 1 d . . .
N4 N 0.16749(15) 0.90607(14) 0.21594(16) 0.0271(9) Uani 1 1 d . . .
N5 N 0.15149(16) 1.07050(15) 0.08954(17) 0.0311(9) Uani 1 1 d . . .
N6 N 0.10148(16) 1.00631(16) 0.02067(17) 0.0325(10) Uani 1 1 d . . .
N7 N 0.20437(16) 0.98614(16) 0.04045(17) 0.0309(9) Uani 1 1 d . . .
N8 N 0.15788(16) 0.91488(15) 0.07839(16) 0.0294(9) Uani 1 1 d . . .
N9 N 0.99971(15) 0.57022(14) 0.17681(15) 0.0250(8) Uani 1 1 d . . .
N10 N 1.05402(16) 0.50177(14) 0.14132(17) 0.0281(9) Uani 1 1 d . . .
N11 N 0.94715(16) 0.49024(14) 0.10897(15) 0.0256(9) Uani 1 1 d . . .
N12 N 0.99837(15) 0.41838(14) 0.17230(16) 0.0264(9) Uani 1 1 d . . .
O1 O 0.16133(17) 1.20821(13) 0.26928(16) 0.0456(10) Uani 1 1 d . . .
O2 O 0.15884(15) 0.75514(13) 0.20401(18) 0.0458(10) Uani 1 1 d . . .
O3 O 0.12245(19) 1.21894(15) 0.08650(18) 0.0585(12) Uani 1 1 d . . .
O4 O 0.1708(2) 0.76976(16) 0.0350(3) 0.0813(19) Uani 1 1 d . . .
O5 O 1.00976(16) 0.71955(13) 0.15558(19) 0.0511(11) Uani 1 1 d . . .
O6 O 0.20525(12) 0.99125(12) 0.16534(13) 0.0248(7) Uani 1 1 d D . .
H6 H 0.2386(12) 0.989(3) 0.161(3) 0.07(2) Uiso 1 1 d D . .
O7 O 0.97865(19) 0.26933(14) 0.15054(17) 0.0548(12) Uani 1 1 d . . .
O8 O 0.11408(12) 0.98601(12) 0.14504(13) 0.0250(7) Uani 1 1 d D . .
H8 H 0.0791(9) 0.989(3) 0.142(3) 0.08(3) Uiso 1 1 d D . .
O9 O 1.04426(12) 0.49408(11) 0.26190(12) 0.0226(7) Uani 1 1 d D . .
H9 H 1.0795(9) 0.492(3) 0.266(3) 0.08(3) Uiso 1 1 d D . .
C1 C 0.1205(2) 1.09025(18) 0.2096(2) 0.0315(11) Uani 1 1 d . . .
H1 H 0.0939 1.0766 0.1833 0.038 Uiso 1 1 calc R . .
C2 C 0.1194(2) 1.13933(18) 0.2218(2) 0.0365(12) Uani 1 1 d . . .
C3 C 0.0766(2) 1.1706(2) 0.1961(2) 0.0454(14) Uani 1 1 d . . .
H3A H 0.0533 1.1513 0.1692 0.068 Uiso 1 1 calc R . .
H3B H 0.0875 1.1988 0.1782 0.068 Uiso 1 1 calc R . .
H3C H 0.0608 1.1823 0.2242 0.068 Uiso 1 1 calc R . .
C4 C 0.1606(2) 1.15830(18) 0.2596(2) 0.0368(13) Uani 1 1 d . . .
C5 C 0.1489(3) 1.2227(2) 0.3197(3) 0.0540(17) Uani 1 1 d . . .
H5A H 0.1140 1.2175 0.3161 0.081 Uiso 1 1 calc R . .
H5B H 0.1568 1.2575 0.3270 0.081 Uiso 1 1 calc R . .
H5C H 0.1676 1.2027 0.3498 0.081 Uiso 1 1 calc R . .
C6 C 0.1998(2) 1.12897(18) 0.2841(2) 0.0328(11) Uani 1 1 d . . .
C7 C 0.2444(2) 1.1490(2) 0.3239(2) 0.0431(14) Uani 1 1 d . . .
H7A H 0.2452 1.1848 0.3207 0.065 Uiso 1 1 calc R . .
H7B H 0.2737 1.1349 0.3159 0.065 Uiso 1 1 calc R . .
H7C H 0.2432 1.1401 0.3611 0.065 Uiso 1 1 calc R . .
C8 C 0.19660(19) 1.07947(17) 0.27036(19) 0.0293(11) Uani 1 1 d . . .
C9 C 0.2359(2) 1.04346(18) 0.2952(2) 0.0316(11) Uani 1 1 d . . .
H9A H 0.2614 1.0435 0.2744 0.038 Uiso 1 1 calc R . .
H9B H 0.2513 1.0531 0.3332 0.038 Uiso 1 1 calc R . .
C10 C 0.2550(2) 0.95746(19) 0.3072(2) 0.0337(11) Uani 1 1 d . . .
H10A H 0.2739 0.9593 0.2795 0.051 Uiso 1 1 calc R . .
H10B H 0.2416 0.9243 0.3076 0.051 Uiso 1 1 calc R . .
H10C H 0.2763 0.9649 0.3430 0.051 Uiso 1 1 calc R . .
C11 C 0.1848(2) 0.99033(19) 0.3358(2) 0.0322(11) Uani 1 1 d . . .
H11A H 0.1694 1.0225 0.3387 0.039 Uiso 1 1 calc R . .
H11B H 0.2064 0.9823 0.3718 0.039 Uiso 1 1 calc R . .
C12 C 0.1461(2) 0.95140(19) 0.3200(2) 0.0331(12) Uani 1 1 d . . .
H12A H 0.1616 0.9188 0.3201 0.040 Uiso 1 1 calc R . .
H12B H 0.1260 0.9507 0.3470 0.040 Uiso 1 1 calc R . .
C13 C 0.0748(2) 0.9972(2) 0.2675(2) 0.0358(12) Uani 1 1 d . . .
H13A H 0.0578 1.0074 0.2307 0.054 Uiso 1 1 calc R . .
H13B H 0.0892 1.0260 0.2885 0.054 Uiso 1 1 calc R . .
H13C H 0.0517 0.9816 0.2853 0.054 Uiso 1 1 calc R . .
C15 C 0.0910(2) 0.91516(18) 0.2399(2) 0.0316(11) Uani 1 1 d . . .
H15A H 0.0651 0.9226 0.2069 0.038 Uiso 1 1 calc R . .
H15B H 0.0759 0.8981 0.2662 0.038 Uiso 1 1 calc R . .
C16 C 0.12868(19) 0.88247(18) 0.22531(19) 0.0291(11) Uani 1 1 d . . .
C17 C 0.1238(2) 0.83164(18) 0.2225(2) 0.0333(11) Uani 1 1 d . . .
C18 C 0.0793(2) 0.80628(19) 0.2312(3) 0.0408(13) Uani 1 1 d . . .
H18A H 0.0804 0.8059 0.2702 0.061 Uiso 1 1 calc R . .
H18B H 0.0783 0.7724 0.2178 0.061 Uiso 1 1 calc R . .
H18C H 0.0501 0.8239 0.2115 0.061 Uiso 1 1 calc R . .
C19 C 0.1619(2) 0.80552(18) 0.2092(2) 0.0350(12) Uani 1 1 d . . .
C20 C 0.1786(3) 0.7296(2) 0.2548(3) 0.0605(19) Uani 1 1 d . . .
H20A H 0.2132 0.7374 0.2680 0.091 Uiso 1 1 calc R . .
H20B H 0.1746 0.6941 0.2489 0.091 Uiso 1 1 calc R . .
H20C H 0.1611 0.7400 0.2819 0.091 Uiso 1 1 calc R . .
C21 C 0.2026(2) 0.82922(18) 0.1995(2) 0.0338(11) Uani 1 1 d . . .
C22 C 0.2440(2) 0.80066(19) 0.1861(2) 0.0401(13) Uani 1 1 d . . .
H22A H 0.2660 0.8234 0.1739 0.060 Uiso 1 1 calc R . .
H22B H 0.2308 0.7770 0.1571 0.060 Uiso 1 1 calc R . .
H22C H 0.2620 0.7831 0.2186 0.060 Uiso 1 1 calc R . .
C23 C 0.20340(19) 0.87957(18) 0.20301(19) 0.0291(11) Uani 1 1 d . . .
H23 H 0.2305 0.8966 0.1960 0.035 Uiso 1 1 calc R . .
C24 C 0.1848(2) 1.10290(19) 0.1168(2) 0.0331(11) Uani 1 1 d . . .
H24 H 0.2149 1.0905 0.1378 0.040 Uiso 1 1 calc R . .
C25 C 0.1774(2) 1.1530(2) 0.1156(2) 0.0426(14) Uani 1 1 d . . .
C26 C 0.2166(3) 1.1878(2) 0.1454(3) 0.0568(17) Uani 1 1 d . . .
H26A H 0.2458 1.1690 0.1628 0.085 Uiso 1 1 calc R . .
H26B H 0.2049 1.2057 0.1732 0.085 Uiso 1 1 calc R . .
H26C H 0.2246 1.2112 0.1195 0.085 Uiso 1 1 calc R . .
C27 C 0.1312(2) 1.1696(2) 0.0866(2) 0.0432(14) Uani 1 1 d . . .
C28 C 0.1232(5) 1.2436(3) 0.0356(4) 0.116(4) Uani 1 1 d . . .
H28A H 0.1544 1.2371 0.0265 0.173 Uiso 1 1 calc R . .
H28B H 0.1193 1.2791 0.0396 0.173 Uiso 1 1 calc R . .
H28C H 0.0965 1.2311 0.0064 0.173 Uiso 1 1 calc R . .
C29 C 0.0949(2) 1.1369(2) 0.0605(2) 0.0402(13) Uani 1 1 d . . .
C30 C 0.0430(2) 1.1536(3) 0.0342(2) 0.0533(17) Uani 1 1 d . . .
H30A H 0.0356 1.1470 -0.0050 0.080 Uiso 1 1 calc R . .
H30B H 0.0401 1.1889 0.0402 0.080 Uiso 1 1 calc R . .
H30C H 0.0201 1.1356 0.0504 0.080 Uiso 1 1 calc R . .
C31 C 0.1075(2) 1.08801(19) 0.0616(2) 0.0325(11) Uani 1 1 d . . .
C32 C 0.0739(2) 1.0501(2) 0.0307(2) 0.0371(12) Uani 1 1 d . . .
H32A H 0.0501 1.0404 0.0516 0.045 Uiso 1 1 calc R . .
H32B H 0.0557 1.0640 -0.0045 0.045 Uiso 1 1 calc R . .
C33 C 0.0657(2) 0.9663(2) 0.0006(2) 0.0378(12) Uani 1 1 d . . .
H33A H 0.0483 0.9584 0.0286 0.057 Uiso 1 1 calc R . .
H33B H 0.0829 0.9370 -0.0073 0.057 Uiso 1 1 calc R . .
H33C H 0.0423 0.9771 -0.0326 0.057 Uiso 1 1 calc R . .
C34 C 0.1288(2) 1.0188(2) -0.0212(2) 0.0339(12) Uani 1 1 d . . .
H34A H 0.1401 1.0533 -0.0165 0.041 Uiso 1 1 calc R . .
H34B H 0.1070 1.0153 -0.0581 0.041 Uiso 1 1 calc R . .
C35 C 0.1719(2) 0.9853(2) -0.0156(2) 0.0377(13) Uani 1 1 d . . .
H35A H 0.1602 0.9513 -0.0247 0.045 Uiso 1 1 calc R . .
H35B H 0.1908 0.9953 -0.0419 0.045 Uiso 1 1 calc R . .
C36 C 0.2412(2) 1.0261(2) 0.0448(2) 0.0397(13) Uani 1 1 d . . .
H36A H 0.2615 1.0197 0.0193 0.060 Uiso 1 1 calc R . .
H36B H 0.2618 1.0271 0.0820 0.060 Uiso 1 1 calc R . .
H36C H 0.2246 1.0577 0.0360 0.060 Uiso 1 1 calc R . .
C37 C 0.23116(19) 0.9383(2) 0.0524(2) 0.0354(12) Uani 1 1 d . . .
H37A H 0.2462 0.9297 0.0223 0.043 Uiso 1 1 calc R . .
H37B H 0.2573 0.9412 0.0863 0.043 Uiso 1 1 calc R . .
C38 C 0.1959(2) 0.8992(2) 0.0588(2) 0.0339(12) Uani 1 1 d . . .
C39 C 0.2016(2) 0.8503(2) 0.0457(2) 0.0434(14) Uani 1 1 d . . .
C40 C 0.2442(3) 0.8328(2) 0.0250(3) 0.061(2) Uani 1 1 d . . .
H40A H 0.2338 0.8279 -0.0144 0.091 Uiso 1 1 calc R . .
H40B H 0.2564 0.8018 0.0428 0.091 Uiso 1 1 calc R . .
H40C H 0.2702 0.8575 0.0332 0.091 Uiso 1 1 calc R . .
C41 C 0.1653(2) 0.8169(2) 0.0517(3) 0.0463(15) Uani 1 1 d . . .
C42 C 0.1586(4) 0.7264(3) 0.0585(4) 0.095(3) Uani 1 1 d . . .
H42A H 0.1818 0.7005 0.0554 0.142 Uiso 1 1 calc R . .
H42B H 0.1256 0.7162 0.0395 0.142 Uiso 1 1 calc R . .
H42C H 0.1599 0.7323 0.0970 0.142 Uiso 1 1 calc R . .
C43 C 0.1255(2) 0.83283(19) 0.0707(2) 0.0365(12) Uani 1 1 d . . .
C44 C 0.0831(2) 0.8003(2) 0.0748(3) 0.0506(16) Uani 1 1 d . . .
H44A H 0.0697 0.7843 0.0397 0.076 Uiso 1 1 calc R . .
H44B H 0.0577 0.8203 0.0846 0.076 Uiso 1 1 calc R . .
H44C H 0.0943 0.7752 0.1028 0.076 Uiso 1 1 calc R . .
C45 C 0.12413(19) 0.88207(19) 0.0840(2) 0.0308(11) Uani 1 1 d . . .
H45 H 0.0978 0.8932 0.0979 0.037 Uiso 1 1 calc R . .
C46 C 0.96684(19) 0.60113(17) 0.19026(19) 0.0272(10) Uani 1 1 d . . .
H46 H 0.9422 0.5877 0.2055 0.033 Uiso 1 1 calc R . .
C47 C 0.9678(2) 0.65130(18) 0.1826(2) 0.0310(11) Uani 1 1 d . . .
C48 C 0.9307(2) 0.6830(2) 0.2000(2) 0.0428(14) Uani 1 1 d . . .
H48A H 0.9468 0.7121 0.2189 0.064 Uiso 1 1 calc R . .
H48B H 0.9155 0.6643 0.2245 0.064 Uiso 1 1 calc R . .
H48C H 0.9057 0.6932 0.1678 0.064 Uiso 1 1 calc R . .
C49 C 1.0054(2) 0.66959(17) 0.1621(2) 0.0342(12) Uani 1 1 d . . .
C50 C 0.9748(3) 0.74200(19) 0.1125(3) 0.0484(15) Uani 1 1 d . . .
H50A H 0.9424 0.7292 0.1120 0.073 Uiso 1 1 calc R . .
H50B H 0.9827 0.7347 0.0778 0.073 Uiso 1 1 calc R . .
H50C H 0.9753 0.7777 0.1181 0.073 Uiso 1 1 calc R . .
C51 C 1.0410(2) 0.63946(17) 0.1500(2) 0.0314(11) Uani 1 1 d . . .
C52 C 1.0829(2) 0.6596(2) 0.1294(3) 0.0425(14) Uani 1 1 d . . .
H52A H 1.0737 0.6606 0.0896 0.064 Uiso 1 1 calc R . .
H52B H 1.1114 0.6384 0.1417 0.064 Uiso 1 1 calc R . .
H52C H 1.0907 0.6929 0.1437 0.064 Uiso 1 1 calc R . .
C53 C 1.03565(18) 0.58926(16) 0.15663(18) 0.0250(10) Uani 1 1 d . . .
C54 C 1.07129(19) 0.55321(17) 0.1433(2) 0.0293(11) Uani 1 1 d . . .
H54A H 1.0774 0.5619 0.1076 0.035 Uiso 1 1 calc R . .
H54B H 1.1026 0.5559 0.1711 0.035 Uiso 1 1 calc R . .
C55 C 1.0985(2) 0.46998(19) 0.1575(2) 0.0371(12) Uani 1 1 d . . .
H55A H 1.0888 0.4353 0.1551 0.056 Uiso 1 1 calc R . .
H55B H 1.1160 0.4776 0.1950 0.056 Uiso 1 1 calc R . .
H55C H 1.1199 0.4762 0.1331 0.056 Uiso 1 1 calc R . .
C56 C 1.0270(2) 0.4880(2) 0.0848(2) 0.0374(13) Uani 1 1 d . . .
H56A H 1.0449 0.5007 0.0586 0.045 Uiso 1 1 calc R . .
H56B H 1.0256 0.4518 0.0815 0.045 Uiso 1 1 calc R . .
C57 C 0.9765(2) 0.50815(19) 0.0706(2) 0.0360(13) Uani 1 1 d . . .
H57A H 0.9601 0.4982 0.0330 0.043 Uiso 1 1 calc R . .
H57B H 0.9780 0.5445 0.0718 0.043 Uiso 1 1 calc R . .
C58 C 0.9026(2) 0.52103(19) 0.1010(2) 0.0344(12) Uani 1 1 d . . .
H58A H 0.8818 0.5152 0.0645 0.052 Uiso 1 1 calc R . .
H58B H 0.9119 0.5558 0.1048 0.052 Uiso 1 1 calc R . .
H58C H 0.8849 0.5124 0.1284 0.052 Uiso 1 1 calc R . .
C59 C 0.93059(19) 0.43832(17) 0.0955(2) 0.0299(11) Uani 1 1 d . . .
H59A H 0.9300 0.4316 0.0570 0.036 Uiso 1 1 calc R . .
H59B H 0.8970 0.4346 0.0999 0.036 Uiso 1 1 calc R . .
C60 C 0.96296(19) 0.40131(17) 0.1311(2) 0.0290(11) Uani 1 1 d . . .
C61 C 0.9541(2) 0.35112(19) 0.1210(2) 0.0366(12) Uani 1 1 d . . .
C62 C 0.9115(2) 0.3340(2) 0.0772(3) 0.0466(15) Uani 1 1 d . . .
H62A H 0.9195 0.3364 0.0418 0.070 Uiso 1 1 calc R . .
H62B H 0.8832 0.3548 0.0772 0.070 Uiso 1 1 calc R . .
H62C H 0.9040 0.2998 0.0841 0.070 Uiso 1 1 calc R . .
C63 C 0.9864(2) 0.31890(19) 0.1547(2) 0.0429(14) Uani 1 1 d . . .
C64 C 0.9905(3) 0.2469(2) 0.1055(3) 0.0585(18) Uani 1 1 d . . .
H64A H 0.9772 0.2665 0.0728 0.088 Uiso 1 1 calc R . .
H64B H 0.9765 0.2138 0.1006 0.088 Uiso 1 1 calc R . .
H64C H 1.0260 0.2448 0.1117 0.088 Uiso 1 1 calc R . .
C65 C 1.0252(2) 0.33610(18) 0.1969(2) 0.0381(13) Uani 1 1 d . . .
C66 C 1.0598(3) 0.3016(2) 0.2327(3) 0.0514(16) Uani 1 1 d . . .
H66A H 1.0793 0.2847 0.2112 0.077 Uiso 1 1 calc R . .
H66B H 1.0414 0.2774 0.2482 0.077 Uiso 1 1 calc R . .
H66C H 1.0813 0.3202 0.2621 0.077 Uiso 1 1 calc R . .
C67 C 1.0293(2) 0.38659(17) 0.2040(2) 0.0322(11) Uani 1 1 d . . .
H67 H 1.0548 0.3992 0.2323 0.039 Uiso 1 1 calc R . .
N13 N 0.2014(3) 0.8971(3) 0.4361(3) 0.093(2) Uani 1 1 d . . .
C68 C 0.1732(4) 0.8072(3) 0.4099(5) 0.112(4) Uani 1 1 d . . .
H68A H 0.1943 0.7931 0.3884 0.169 Uiso 1 1 calc R . .
H68B H 0.1394 0.8075 0.3881 0.169 Uiso 1 1 calc R . .
H68C H 0.1754 0.7872 0.4427 0.169 Uiso 1 1 calc R . .
C69 C 0.1885(4) 0.8565(3) 0.4255(3) 0.075(2) Uani 1 1 d . . .
N14 N 0.2556(4) 0.8264(3) 0.3360(4) 0.093(2) Uani 1 1 d . . .
C70 C 0.3496(4) 0.8279(5) 0.3533(5) 0.135(5) Uani 1 1 d . . .
H70A H 0.3605 0.7960 0.3427 0.202 Uiso 1 1 calc R . .
H70B H 0.3645 0.8339 0.3919 0.202 Uiso 1 1 calc R . .
H70C H 0.3593 0.8539 0.3314 0.202 Uiso 1 1 calc R . .
C71 C 0.2970(4) 0.8275(3) 0.3443(3) 0.074(2) Uani 1 1 d . . .
Cl1 Cl 0.02341(6) 0.36115(5) 0.00436(6) 0.0437(4) Uani 1 1 d . . .
O10 O 0.0521(2) 0.36445(18) 0.05961(19) 0.0695(15) Uani 1 1 d . . .
O11 O -0.01225(17) 0.39962(14) -0.00547(17) 0.0477(10) Uani 1 1 d . . .
O12 O 0.05357(19) 0.36645(17) -0.0336(2) 0.0609(13) Uani 1 1 d . . .
O13 O -0.0007(2) 0.31449(15) -0.00421(19) 0.0626(13) Uani 1 1 d . . .
Cl2 Cl 0.33645(5) 0.90638(5) 0.19163(6) 0.0421(3) Uani 1 1 d . . .
O14 O 0.3341(4) 0.8813(4) 0.2380(4) 0.055(3) Uiso 0.60 1 d P A 1
O15 O 0.3824(4) 0.9284(4) 0.1927(5) 0.041(3) Uiso 0.60 1 d P A 1
O16 O 0.2981(3) 0.9469(3) 0.1818(3) 0.0487(18) Uiso 0.60 1 d P A 1
O17 O 0.3224(3) 0.8768(3) 0.1441(3) 0.0466(17) Uiso 0.60 1 d P A 1
O14X O 0.3366(6) 0.8917(6) 0.2485(6) 0.050(4) Uiso 0.40 1 d P A 2
O15X O 0.3788(6) 0.9363(6) 0.1971(7) 0.041(5) Uiso 0.40 1 d P A 2
O16X O 0.2932(6) 0.9236(7) 0.1650(7) 0.086(5) Uiso 0.40 1 d P A 2
O17X O 0.3449(6) 0.8593(6) 0.1652(7) 0.085(4) Uiso 0.40 1 d P A 2
Cl3 Cl 0.07142(9) 0.89344(8) 0.87492(9) 0.0343(5) Uiso 0.60 1 d P B 1
O18 O 0.1044(5) 0.8632(5) 0.9215(6) 0.090(4) Uiso 0.60 1 d P B 1
O19 O 0.0905(4) 0.9417(4) 0.8798(4) 0.045(3) Uiso 0.60 1 d P B 1
O20 O 0.0245(3) 0.8976(3) 0.8821(3) 0.0457(16) Uiso 0.60 1 d P B 1
O21 O 0.0686(4) 0.8747(4) 0.8202(5) 0.078(3) Uiso 0.60 1 d P B 1
Cl3X Cl 0.0988(3) 0.8880(2) 0.8857(3) 0.0828(16) Uiso 0.40 1 d P C 2
O18X O 0.0877(7) 0.8660(7) 0.9278(8) 0.082(6) Uiso 0.40 1 d P C 2
O19X O 0.0790(5) 0.8622(5) 0.8367(6) 0.058(4) Uiso 0.40 1 d P C 2
O20X O 0.1567(12) 0.8765(11) 0.8954(13) 0.190(11) Uiso 0.40 1 d P C 2
O21X O 0.1033(6) 0.9361(6) 0.8827(6) 0.049(4) Uiso 0.40 1 d P C 2
Cl4 Cl 0.17242(5) 0.42061(5) 0.79627(6) 0.0393(3) Uani 1 1 d . . .
O22 O 0.2162(3) 0.4448(3) 0.8100(4) 0.047(2) Uani 0.60 1 d P D 1
O23 O 0.1654(11) 0.3998(7) 0.8459(10) 0.067(5) Uani 0.60 1 d P D 1
O24 O 0.1322(7) 0.4538(6) 0.7795(8) 0.055(4) Uani 0.60 1 d P D 1
O25 O 0.1711(4) 0.3897(3) 0.7478(4) 0.064(3) Uani 0.60 1 d P D 1
O22X O 0.2021(6) 0.4686(7) 0.8124(8) 0.076(5) Uani 0.40 1 d P D 2
O23X O 0.1687(15) 0.3834(10) 0.8365(16) 0.076(8) Uani 0.40 1 d P D 2
O24X O 0.1291(9) 0.4364(9) 0.7667(10) 0.064(7) Uani 0.40 1 d P D 2
O25X O 0.2034(8) 0.3928(5) 0.7750(8) 0.088(6) Uani 0.40 1 d P D 2
Cl5 Cl 0.32535(6) 0.05042(6) 0.44985(5) 0.0441(4) Uani 1 1 d . . .
O26 O 0.32948(19) 0.0773(3) 0.4986(2) 0.0859(19) Uani 1 1 d . . .
O27 O 0.3660(3) 0.0162(2) 0.4622(2) 0.094(2) Uani 1 1 d . . .
O28 O 0.2793(2) 0.0267(3) 0.4356(2) 0.111(3) Uani 1 1 d . . .
O29 O 0.3315(2) 0.0780(3) 0.4047(2) 0.0848(19) Uani 1 1 d . . .
Cl6 Cl 0.03418(5) 0.11101(5) 0.87818(5) 0.0407(3) Uani 1 1 d . . .
O30 O 0.07203(18) 0.13194(18) 0.9190(2) 0.0635(13) Uani 1 1 d . . .
O31 O 0.0301(3) 0.1370(2) 0.8285(2) 0.091(2) Uani 1 1 d . . .
O32 O -0.00997(18) 0.11184(19) 0.8947(2) 0.0663(14) Uani 1 1 d . . .
O33 O 0.04732(17) 0.06064(15) 0.8702(2) 0.0540(12) Uani 1 1 d . . .
O34 O 0.02062(16) 0.01234(18) 0.12872(18) 0.0496(11) Uani 1 1 d D . .
H34X H 0.011(3) 0.0447(14) 0.140(3) 0.074 Uiso 1 1 d D . .
H34Y H -0.006(2) -0.012(2) 0.122(3) 0.074 Uiso 1 1 d D . .
O35 O 0.9992(7) 0.9187(7) 0.7899(8) 0.040(5) Uani 0.20 1 d P . .
O37 O 0.3257(4) 1.1175(5) 0.0125(7) 0.088(5) Uani 0.40 1 d P . .

loop_
_atom_site_aniso_label
_atom_site_aniso_U_11
_atom_site_aniso_U_22
_atom_site_aniso_U_33
_atom_site_aniso_U_23
_atom_site_aniso_U_13
_atom_site_aniso_U_12
Fe1 0.0295(4) 0.0201(3) 0.0217(3) 0.0021(2) 0.0080(3) -0.0024(3)
Fe2 0.0253(4) 0.0301(4) 0.0217(3) 0.0044(3) 0.0080(3) -0.0003(3)
Fe3 0.0274(4) 0.0169(3) 0.0197(3) -0.0002(2) 0.0076(3) 0.0017(2)
N1 0.039(2) 0.0176(19) 0.027(2) 0.0026(15) 0.0114(18) -0.0009(17)
N2 0.030(2) 0.025(2) 0.0219(19) 0.0021(15) 0.0064(17) -0.0006(16)
N3 0.037(3) 0.028(2) 0.027(2) 0.0017(16) 0.0111(18) -0.0032(18)
N4 0.033(2) 0.021(2) 0.028(2) 0.0031(16) 0.0086(17) -0.0019(17)
N5 0.031(2) 0.030(2) 0.033(2) 0.0109(17) 0.0090(18) 0.0016(18)
N6 0.032(3) 0.041(3) 0.025(2) 0.0044(18) 0.0090(18) 0.0010(19)
N7 0.028(2) 0.039(2) 0.027(2) 0.0081(17) 0.0107(18) 0.0002(18)
N8 0.033(2) 0.034(2) 0.024(2) 0.0007(17) 0.0107(17) 0.0017(18)
N9 0.033(2) 0.0191(19) 0.0243(19) 0.0005(15) 0.0091(17) 0.0001(16)
N10 0.036(3) 0.023(2) 0.029(2) -0.0038(16) 0.0127(19) 0.0006(17)
N11 0.034(2) 0.022(2) 0.0208(19) 0.0000(15) 0.0058(17) 0.0004(17)
N12 0.033(2) 0.0197(19) 0.027(2) 0.0001(15) 0.0090(17) 0.0028(16)
O1 0.069(3) 0.0210(19) 0.047(2) -0.0034(16) 0.014(2) -0.0009(18)
O2 0.054(3) 0.0210(19) 0.062(3) 0.0033(17) 0.014(2) -0.0026(17)
O3 0.090(4) 0.032(2) 0.052(3) 0.0079(19) 0.017(2) 0.015(2)
O4 0.109(5) 0.031(2) 0.134(5) 0.013(3) 0.087(4) 0.016(3)
O5 0.058(3) 0.0159(18) 0.074(3) 0.0043(18) 0.005(2) -0.0038(17)
O6 0.0244(19) 0.0277(17) 0.0227(16) 0.0051(13) 0.0065(14) 0.0005(13)
O7 0.095(4) 0.022(2) 0.048(2) -0.0063(17) 0.019(2) 0.000(2)
O8 0.0259(19) 0.0260(17) 0.0255(17) 0.0003(13) 0.0110(14) -0.0029(14)
O9 0.0257(19) 0.0223(16) 0.0208(16) -0.0010(12) 0.0078(14) 0.0006(13)
C1 0.043(3) 0.024(2) 0.028(2) -0.0010(19) 0.009(2) -0.003(2)
C2 0.051(4) 0.025(3) 0.037(3) 0.004(2) 0.016(3) 0.004(2)
C3 0.060(4) 0.027(3) 0.048(3) -0.001(2) 0.010(3) 0.006(3)
C4 0.057(4) 0.021(3) 0.036(3) -0.003(2) 0.018(3) -0.006(2)
C5 0.080(5) 0.033(3) 0.054(4) -0.010(3) 0.026(4) 0.002(3)
C6 0.046(3) 0.025(3) 0.028(3) -0.002(2) 0.010(2) -0.006(2)
C7 0.051(4) 0.029(3) 0.047(3) -0.008(2) 0.009(3) -0.008(2)
C8 0.040(3) 0.024(2) 0.027(2) 0.0020(19) 0.015(2) -0.003(2)
C9 0.038(3) 0.028(3) 0.029(3) 0.002(2) 0.007(2) -0.002(2)
C10 0.039(3) 0.032(3) 0.028(3) 0.001(2) 0.005(2) 0.001(2)
C11 0.047(3) 0.032(3) 0.022(2) 0.0005(19) 0.015(2) -0.002(2)
C12 0.040(3) 0.031(3) 0.030(3) 0.006(2) 0.014(2) -0.002(2)
C13 0.033(3) 0.039(3) 0.037(3) -0.002(2) 0.011(2) 0.001(2)
C15 0.038(3) 0.027(3) 0.032(3) 0.003(2) 0.013(2) -0.006(2)
C16 0.035(3) 0.027(3) 0.025(2) 0.0009(19) 0.008(2) -0.006(2)
C17 0.041(3) 0.023(2) 0.036(3) 0.004(2) 0.010(2) -0.008(2)
C18 0.044(3) 0.023(3) 0.055(4) 0.004(2) 0.013(3) -0.006(2)
C19 0.041(3) 0.023(3) 0.038(3) 0.002(2) 0.005(2) -0.005(2)
C20 0.077(5) 0.029(3) 0.076(5) 0.018(3) 0.019(4) 0.000(3)
C21 0.040(3) 0.024(3) 0.037(3) 0.005(2) 0.008(2) 0.000(2)
C22 0.049(4) 0.020(3) 0.053(3) 0.000(2) 0.015(3) -0.001(2)
C23 0.031(3) 0.027(3) 0.027(2) 0.0016(19) 0.003(2) -0.004(2)
C24 0.034(3) 0.029(3) 0.037(3) 0.006(2) 0.008(2) -0.001(2)
C25 0.057(4) 0.032(3) 0.042(3) 0.005(2) 0.019(3) -0.001(3)
C26 0.062(4) 0.036(3) 0.072(5) 0.005(3) 0.016(4) -0.010(3)
C27 0.065(4) 0.033(3) 0.034(3) 0.012(2) 0.017(3) 0.012(3)
C28 0.234(14) 0.047(5) 0.074(6) 0.028(4) 0.055(7) 0.041(7)
C29 0.050(4) 0.045(3) 0.028(3) 0.008(2) 0.015(3) 0.018(3)
C30 0.060(4) 0.060(4) 0.038(3) -0.007(3) 0.007(3) 0.029(3)
C31 0.036(3) 0.038(3) 0.026(2) 0.007(2) 0.012(2) 0.005(2)
C32 0.038(3) 0.045(3) 0.031(3) 0.008(2) 0.014(2) 0.008(2)
C33 0.036(3) 0.045(3) 0.031(3) 0.000(2) 0.006(2) -0.003(2)
C34 0.040(3) 0.041(3) 0.024(2) 0.009(2) 0.013(2) -0.001(2)
C35 0.043(3) 0.051(3) 0.025(3) 0.007(2) 0.020(2) 0.004(3)
C36 0.038(3) 0.045(3) 0.040(3) 0.003(2) 0.017(3) -0.010(3)
C37 0.028(3) 0.044(3) 0.037(3) 0.005(2) 0.013(2) 0.005(2)
C38 0.033(3) 0.040(3) 0.032(3) 0.009(2) 0.013(2) 0.008(2)
C39 0.052(4) 0.042(3) 0.041(3) 0.007(2) 0.022(3) 0.013(3)
C40 0.068(5) 0.043(4) 0.089(5) 0.010(3) 0.054(4) 0.014(3)
C41 0.062(4) 0.032(3) 0.051(4) 0.004(2) 0.025(3) 0.006(3)
C42 0.161(10) 0.038(4) 0.095(7) -0.005(4) 0.048(7) 0.007(5)
C43 0.043(3) 0.031(3) 0.040(3) 0.002(2) 0.019(3) 0.001(2)
C44 0.059(4) 0.029(3) 0.073(4) -0.001(3) 0.033(4) -0.001(3)
C45 0.031(3) 0.035(3) 0.028(2) 0.002(2) 0.011(2) 0.000(2)
C46 0.034(3) 0.022(2) 0.027(2) 0.0003(18) 0.010(2) 0.004(2)
C47 0.038(3) 0.025(2) 0.027(2) -0.0045(19) 0.001(2) 0.006(2)
C48 0.058(4) 0.029(3) 0.044(3) 0.000(2) 0.017(3) 0.012(3)
C49 0.048(3) 0.015(2) 0.038(3) 0.0017(19) 0.006(2) 0.000(2)
C50 0.071(4) 0.018(3) 0.057(4) 0.005(2) 0.018(3) 0.001(3)
C51 0.039(3) 0.020(2) 0.035(3) 0.0021(19) 0.007(2) -0.003(2)
C52 0.045(4) 0.028(3) 0.057(4) 0.004(2) 0.016(3) -0.011(2)
C53 0.030(3) 0.022(2) 0.023(2) 0.0000(18) 0.0062(19) 0.0009(19)
C54 0.034(3) 0.023(2) 0.034(3) -0.0018(19) 0.015(2) -0.004(2)
C55 0.040(3) 0.031(3) 0.046(3) 0.000(2) 0.021(3) 0.007(2)
C56 0.056(4) 0.035(3) 0.027(3) -0.010(2) 0.022(3) -0.011(3)
C57 0.056(4) 0.031(3) 0.021(2) 0.0019(19) 0.008(2) -0.009(2)
C58 0.042(3) 0.027(3) 0.031(3) -0.002(2) 0.000(2) 0.007(2)
C59 0.037(3) 0.021(2) 0.031(3) -0.0015(19) 0.005(2) -0.004(2)
C60 0.037(3) 0.022(2) 0.029(2) -0.0009(19) 0.010(2) 0.000(2)
C61 0.050(3) 0.026(3) 0.033(3) -0.003(2) 0.008(2) -0.004(2)
C62 0.054(4) 0.027(3) 0.056(4) -0.005(2) 0.009(3) -0.004(3)
C63 0.062(4) 0.023(3) 0.044(3) -0.002(2) 0.012(3) 0.001(3)
C64 0.094(6) 0.035(3) 0.048(4) 0.000(3) 0.020(4) 0.015(3)
C65 0.058(4) 0.019(2) 0.037(3) 0.000(2) 0.011(3) 0.007(2)
C66 0.072(5) 0.024(3) 0.053(4) -0.001(2) 0.006(3) 0.014(3)
C67 0.041(3) 0.021(2) 0.035(3) -0.002(2) 0.007(2) 0.003(2)
N13 0.129(7) 0.065(5) 0.077(5) -0.019(4) 0.008(5) 0.019(5)
C68 0.123(9) 0.068(6) 0.171(12) -0.014(7) 0.083(9) -0.002(6)
C69 0.094(7) 0.070(6) 0.063(5) -0.006(4) 0.022(5) 0.018(5)
N14 0.120(7) 0.075(5) 0.092(6) 0.002(4) 0.040(6) -0.005(5)
C70 0.108(9) 0.144(11) 0.142(11) 0.087(9) 0.013(8) -0.012(8)
C71 0.103(7) 0.057(5) 0.062(5) 0.007(4) 0.017(5) -0.010(5)
Cl1 0.0648(10) 0.0312(7) 0.0367(7) -0.0012(5) 0.0153(7) 0.0088(6)
O10 0.096(4) 0.061(3) 0.043(3) -0.003(2) 0.000(3) 0.026(3)
O11 0.065(3) 0.032(2) 0.049(2) 0.0012(17) 0.019(2) 0.0094(19)
O12 0.075(3) 0.050(3) 0.064(3) -0.009(2) 0.030(3) 0.005(2)
O13 0.098(4) 0.031(2) 0.064(3) -0.002(2) 0.030(3) -0.002(2)
Cl2 0.0407(8) 0.0459(8) 0.0404(7) -0.0023(6) 0.0115(6) -0.0144(6)
Cl4 0.0411(8) 0.0350(7) 0.0460(8) 0.0088(5) 0.0191(6) 0.0051(6)
O22 0.036(5) 0.041(5) 0.062(5) 0.010(4) 0.006(4) 0.001(4)
O23 0.099(9) 0.057(11) 0.058(7) 0.029(7) 0.047(6) 0.034(9)
O24 0.052(9) 0.058(7) 0.056(9) -0.005(5) 0.015(7) 0.018(6)
O25 0.088(8) 0.037(4) 0.059(6) -0.019(4) 0.005(5) 0.011(5)
O22X 0.038(9) 0.081(13) 0.115(13) -0.030(11) 0.025(8) -0.022(8)
O23X 0.083(13) 0.059(17) 0.10(2) 0.049(15) 0.053(13) 0.020(14)
O24X 0.021(8) 0.12(2) 0.046(12) 0.028(12) -0.003(7) -0.013(13)
O25X 0.132(16) 0.052(8) 0.109(14) 0.014(9) 0.087(13) 0.017(10)
Cl5 0.0500(9) 0.0559(9) 0.0295(7) -0.0025(6) 0.0155(6) -0.0017(7)
O26 0.059(3) 0.133(5) 0.066(3) -0.051(3) 0.016(3) -0.005(3)
O27 0.135(6) 0.089(4) 0.068(4) 0.014(3) 0.044(4) 0.049(4)
O28 0.105(5) 0.186(7) 0.048(3) -0.028(4) 0.032(3) -0.095(5)
O29 0.067(4) 0.123(5) 0.070(4) 0.044(3) 0.027(3) 0.000(3)
Cl6 0.0508(9) 0.0417(7) 0.0326(7) 0.0001(5) 0.0160(6) 0.0156(6)
O30 0.057(3) 0.061(3) 0.074(3) -0.010(2) 0.021(3) -0.010(2)
O31 0.140(6) 0.094(4) 0.046(3) 0.030(3) 0.038(3) 0.054(4)
O32 0.053(3) 0.075(3) 0.081(3) -0.029(3) 0.034(3) 0.001(2)
O33 0.055(3) 0.039(2) 0.075(3) -0.002(2) 0.031(2) 0.015(2)
O34 0.034(2) 0.069(3) 0.048(2) 0.015(2) 0.014(2) 0.010(2)
O35 0.034(11) 0.027(9) 0.060(12) -0.020(9) 0.013(9) 0.004(8)
O37 0.039(7) 0.083(10) 0.129(13) 0.060(9) -0.007(7) -0.016(6)

loop_
_atom_type_symbol
_atom_type_description
_atom_type_scat_dispersion_real
_atom_type_scat_dispersion_imag
_atom_type_scat_source
C C 0.0033 0.0016 'International Tables Vol C Tables 4.2.6.8 and 6.1.1.4'
H H 0.0000 0.0000 'International Tables Vol C Tables 4.2.6.8 and 6.1.1.4'
N N 0.0061 0.0033 'International Tables Vol C Tables 4.2.6.8 and 6.1.1.4'
O O 0.0106 0.0060 'International Tables Vol C Tables 4.2.6.8 and 6.1.1.4'
Cl Cl 0.1484 0.1585 'International Tables Vol C Tables 4.2.6.8 and 6.1.1.4'
Fe Fe 0.3463 0.8444 'International Tables Vol C Tables 4.2.6.8 and 6.1.1.4'

loop_
_geom_angle_atom_site_label_1
_geom_angle_atom_site_label_2
_geom_angle_atom_site_label_3
_geom_angle
_geom_angle_site_symmetry_1
O6 Fe1 O8 79.14(14) .
O6 Fe1 N1 97.24(14) .
O8 Fe1 N1 96.03(15) .
O6 Fe1 N4 92.81(14) .
O8 Fe1 N4 93.04(14) .
N1 Fe1 N4 167.56(15) .
O6 Fe1 N3 168.06(15) .
O8 Fe1 N3 96.89(15) .
N1 Fe1 N3 94.36(15) .
N4 Fe1 N3 76.07(15) .
O6 Fe1 N2 101.57(15) .
O8 Fe1 N2 172.00(14) .
N1 Fe1 N2 75.97(15) .
N4 Fe1 N2 94.88(15) .
N3 Fe1 N2 83.94(16) .
O8 Fe2 O6 79.06(14) .
O8 Fe2 N8 94.91(14) .
O6 Fe2 N8 97.33(15) .
O8 Fe2 N5 94.18(14) .
O6 Fe2 N5 94.86(15) .
N8 Fe2 N5 165.98(16) .
O8 Fe2 N7 171.24(15) .
O6 Fe2 N7 100.06(16) .
N8 Fe2 N7 76.51(16) .
N5 Fe2 N7 94.57(16) .
O8 Fe2 N6 98.41(16) .
O6 Fe2 N6 169.44(15) .
N8 Fe2 N6 93.09(17) .
N5 Fe2 N6 75.01(17) .
N7 Fe2 N6 83.99(17) .
O9 Fe3 O9 76.04(16) 2_755
O9 Fe3 N9 96.51(14) 2_755
O9 Fe3 N9 96.32(14) .
O9 Fe3 N12 98.22(14) 2_755
O9 Fe3 N12 99.26(14) .
N9 Fe3 N12 160.72(15) .
O9 Fe3 N10 171.92(15) 2_755
O9 Fe3 N10 98.05(15) .
N9 Fe3 N10 78.50(15) .
N12 Fe3 N10 88.10(15) .
O9 Fe3 N11 101.28(15) 2_755
O9 Fe3 N11 176.22(14) .
N9 Fe3 N11 86.59(15) .
N12 Fe3 N11 78.38(15) .
N10 Fe3 N11 84.87(16) .
C8 N1 C1 119.2(4) .
C8 N1 Fe1 116.0(3) .
C1 N1 Fe1 124.8(3) .
C9 N2 C10 108.2(4) .
C9 N2 C11 109.8(4) .
C10 N2 C11 109.8(4) .
C9 N2 Fe1 107.5(3) .
C10 N2 Fe1 115.9(3) .
C11 N2 Fe1 105.4(3) .
C15 N3 C13 108.6(4) .
C15 N3 C12 109.6(4) .
C13 N3 C12 110.8(4) .
C15 N3 Fe1 106.5(3) .
C13 N3 Fe1 115.8(3) .
C12 N3 Fe1 105.3(3) .
C16 N4 C23 119.0(4) .
C16 N4 Fe1 115.2(3) .
C23 N4 Fe1 125.6(3) .
C24 N5 C31 118.3(4) .
C24 N5 Fe2 126.2(3) .
C31 N5 Fe2 115.0(3) .
C32 N6 C33 107.7(4) .
C32 N6 C34 109.0(4) .
C33 N6 C34 110.5(4) .
C32 N6 Fe2 107.4(3) .
C33 N6 Fe2 116.7(3) .
C34 N6 Fe2 105.3(3) .
C35 N7 C36 109.8(4) .
C35 N7 C37 110.0(4) .
C36 N7 C37 107.9(4) .
C35 N7 Fe2 105.8(3) .
C36 N7 Fe2 115.9(3) .
C37 N7 Fe2 107.3(3) .
C45 N8 C38 118.6(4) .
C45 N8 Fe2 126.1(3) .
C38 N8 Fe2 115.3(3) .
C53 N9 C46 119.0(4) .
C53 N9 Fe3 117.5(3) .
C46 N9 Fe3 123.5(3) .
C54 N10 C56 110.9(4) .
C54 N10 C55 106.7(4) .
C56 N10 C55 108.4(4) .
C54 N10 Fe3 110.2(3) .
C56 N10 Fe3 103.7(3) .
C55 N10 Fe3 117.0(3) .
C58 N11 C59 107.0(4) .
C58 N11 C57 108.3(4) .
C59 N11 C57 110.5(4) .
C58 N11 Fe3 117.4(3) .
C59 N11 Fe3 110.9(3) .
C57 N11 Fe3 102.8(3) .
C60 N12 C67 119.7(4) .
C60 N12 Fe3 117.8(3) .
C67 N12 Fe3 122.4(3) .
C4 O1 C5 115.2(4) .
C19 O2 C20 113.0(5) .
C27 O3 C28 114.3(5) .
C41 O4 C42 126.8(6) .
C49 O5 C50 116.8(4) .
Fe1 O6 Fe2 101.06(16) .
Fe1 O6 H6 146(4) .
Fe2 O6 H6 111(4) .
C63 O7 C64 115.2(5) .
Fe2 O8 Fe1 100.72(16) .
Fe2 O8 H8 136(5) .
Fe1 O8 H8 123(5) .
Fe3 O9 Fe3 103.96(16) 2_755
Fe3 O9 H9 136(5) 2_755
Fe3 O9 H9 120(5) .
N1 C1 C2 122.8(5) .
N1 C1 H1 118.6 .
C2 C1 H1 118.6 .
C1 C2 C4 116.5(5) .
C1 C2 C3 121.2(5) .
C4 C2 C3 122.3(5) .
C2 C3 H3A 109.5 .
C2 C3 H3B 109.5 .
H3A C3 H3B 109.5 .
C2 C3 H3C 109.5 .
H3A C3 H3C 109.5 .
H3B C3 H3C 109.5 .
O1 C4 C6 120.7(5) .
O1 C4 C2 117.1(5) .
C6 C4 C2 122.1(5) .
O1 C5 H5A 109.5 .
O1 C5 H5B 109.5 .
H5A C5 H5B 109.5 .
O1 C5 H5C 109.5 .
H5A C5 H5C 109.5 .
H5B C5 H5C 109.5 .
C4 C6 C8 116.8(5) .
C4 C6 C7 122.7(5) .
C8 C6 C7 120.6(5) .
C6 C7 H7A 109.5 .
C6 C7 H7B 109.5 .
H7A C7 H7B 109.5 .
C6 C7 H7C 109.5 .
H7A C7 H7C 109.5 .
H7B C7 H7C 109.5 .
N1 C8 C6 122.6(5) .
N1 C8 C9 115.3(4) .
C6 C8 C9 122.2(5) .
N2 C9 C8 109.4(4) .
N2 C9 H9A 109.8 .
C8 C9 H9A 109.8 .
N2 C9 H9B 109.8 .
C8 C9 H9B 109.8 .
H9A C9 H9B 108.2 .
N2 C10 H10A 109.5 .
N2 C10 H10B 109.5 .
H10A C10 H10B 109.5 .
N2 C10 H10C 109.5 .
H10A C10 H10C 109.5 .
H10B C10 H10C 109.5 .
N2 C11 C12 110.6(4) .
N2 C11 H11A 109.5 .
C12 C11 H11A 109.5 .
N2 C11 H11B 109.5 .
C12 C11 H11B 109.5 .
H11A C11 H11B 108.1 .
N3 C12 C11 110.6(4) .
N3 C12 H12A 109.5 .
C11 C12 H12A 109.5 .
N3 C12 H12B 109.5 .
C11 C12 H12B 109.5 .
H12A C12 H12B 108.1 .
N3 C13 H13A 109.5 .
N3 C13 H13B 109.5 .
H13A C13 H13B 109.5 .
N3 C13 H13C 109.5 .
H13A C13 H13C 109.5 .
H13B C13 H13C 109.5 .
N3 C15 C16 109.9(4) .
N3 C15 H15A 109.7 .
C16 C15 H15A 109.7 .
N3 C15 H15B 109.7 .
C16 C15 H15B 109.7 .
H15A C15 H15B 108.2 .
N4 C16 C17 122.7(5) .
N4 C16 C15 114.9(4) .
C17 C16 C15 122.3(4) .
C16 C17 C19 116.5(5) .
C16 C17 C18 121.7(5) .
C19 C17 C18 121.7(5) .
C17 C18 H18A 109.5 .
C17 C18 H18B 109.5 .
H18A C18 H18B 109.5 .
C17 C18 H18C 109.5 .
H18A C18 H18C 109.5 .
H18B C18 H18C 109.5 .
O2 C19 C21 118.5(5) .
O2 C19 C17 119.7(5) .
C21 C19 C17 121.7(5) .
O2 C20 H20A 109.5 .
O2 C20 H20B 109.5 .
H20A C20 H20B 109.5 .
O2 C20 H20C 109.5 .
H20A C20 H20C 109.5 .
H20B C20 H20C 109.5 .
C23 C21 C19 116.8(5) .
C23 C21 C22 121.8(5) .
C19 C21 C22 121.4(5) .
C21 C22 H22A 109.5 .
C21 C22 H22B 109.5 .
H22A C22 H22B 109.5 .
C21 C22 H22C 109.5 .
H22A C22 H22C 109.5 .
H22B C22 H22C 109.5 .
N4 C23 C21 123.2(5) .
N4 C23 H23 118.4 .
C21 C23 H23 118.4 .
N5 C24 C25 123.4(5) .
N5 C24 H24 118.3 .
C25 C24 H24 118.3 .
C24 C25 C27 116.4(6) .
C24 C25 C26 121.3(6) .
C27 C25 C26 122.4(5) .
C25 C26 H26A 109.5 .
C25 C26 H26B 109.5 .
H26A C26 H26B 109.5 .
C25 C26 H26C 109.5 .
H26A C26 H26C 109.5 .
H26B C26 H26C 109.5 .
O3 C27 C29 120.8(6) .
O3 C27 C25 117.4(6) .
C29 C27 C25 121.7(5) .
O3 C28 H28A 109.5 .
O3 C28 H28B 109.5 .
H28A C28 H28B 109.5 .
O3 C28 H28C 109.5 .
H28A C28 H28C 109.5 .
H28B C28 H28C 109.5 .
C31 C29 C27 116.7(5) .
C31 C29 C30 120.9(6) .
C27 C29 C30 122.3(5) .
C29 C30 H30A 109.5 .
C29 C30 H30B 109.5 .
H30A C30 H30B 109.5 .
C29 C30 H30C 109.5 .
H30A C30 H30C 109.5 .
H30B C30 H30C 109.5 .
N5 C31 C29 123.3(5) .
N5 C31 C32 114.6(5) .
C29 C31 C32 122.0(5) .
N6 C32 C31 110.7(4) .
N6 C32 H32A 109.5 .
C31 C32 H32A 109.5 .
N6 C32 H32B 109.5 .
C31 C32 H32B 109.5 .
H32A C32 H32B 108.1 .
N6 C33 H33A 109.5 .
N6 C33 H33B 109.5 .
H33A C33 H33B 109.5 .
N6 C33 H33C 109.5 .
H33A C33 H33C 109.5 .
H33B C33 H33C 109.5 .
N6 C34 C35 110.1(4) .
N6 C34 H34A 109.6 .
C35 C34 H34A 109.6 .
N6 C34 H34B 109.6 .
C35 C34 H34B 109.6 .
H34A C34 H34B 108.1 .
N7 C35 C34 112.2(4) .
N7 C35 H35A 109.2 .
C34 C35 H35A 109.2 .
N7 C35 H35B 109.2 .
C34 C35 H35B 109.2 .
H35A C35 H35B 107.9 .
N7 C36 H36A 109.5 .
N7 C36 H36B 109.5 .
H36A C36 H36B 109.5 .
N7 C36 H36C 109.5 .
H36A C36 H36C 109.5 .
H36B C36 H36C 109.5 .
C38 C37 N7 108.8(4) .
C38 C37 H37A 109.9 .
N7 C37 H37A 109.9 .
C38 C37 H37B 109.9 .
N7 C37 H37B 109.9 .
H37A C37 H37B 108.3 .
N8 C38 C39 122.4(5) .
N8 C38 C37 115.2(5) .
C39 C38 C37 122.4(5) .
C38 C39 C41 117.5(5) .
C38 C39 C40 122.3(6) .
C41 C39 C40 120.1(5) .
C39 C40 H40A 109.5 .
C39 C40 H40B 109.5 .
H40A C40 H40B 109.5 .
C39 C40 H40C 109.5 .
H40A C40 H40C 109.5 .
H40B C40 H40C 109.5 .
O4 C41 C43 123.9(6) .
O4 C41 C39 115.5(5) .
C43 C41 C39 120.5(5) .
O4 C42 H42A 109.5 .
O4 C42 H42B 109.5 .
H42A C42 H42B 109.5 .
O4 C42 H42C 109.5 .
H42A C42 H42C 109.5 .
H42B C42 H42C 109.5 .
C45 C43 C41 117.2(5) .
C45 C43 C44 118.6(5) .
C41 C43 C44 124.1(5) .
C43 C44 H44A 109.5 .
C43 C44 H44B 109.5 .
H44A C44 H44B 109.5 .
C43 C44 H44C 109.5 .
H44A C44 H44C 109.5 .
H44B C44 H44C 109.5 .
N8 C45 C43 123.8(5) .
N8 C45 H45 118.1 .
C43 C45 H45 118.1 .
N9 C46 C47 122.7(5) .
N9 C46 H46 118.7 .
C47 C46 H46 118.7 .
C46 C47 C49 116.7(5) .
C46 C47 C48 119.2(5) .
C49 C47 C48 123.9(5) .
C47 C48 H48A 109.5 .
C47 C48 H48B 109.5 .
H48A C48 H48B 109.5 .
C47 C48 H48C 109.5 .
H48A C48 H48C 109.5 .
H48B C48 H48C 109.5 .
O5 C49 C47 119.8(5) .
O5 C49 C51 117.7(5) .
C47 C49 C51 122.4(4) .
O5 C50 H50A 109.5 .
O5 C50 H50B 109.5 .
H50A C50 H50B 109.5 .
O5 C50 H50C 109.5 .
H50A C50 H50C 109.5 .
H50B C50 H50C 109.5 .
C53 C51 C49 116.5(5) .
C53 C51 C52 121.1(5) .
C49 C51 C52 122.3(4) .
C51 C52 H52A 109.5 .
C51 C52 H52B 109.5 .
H52A C52 H52B 109.5 .
C51 C52 H52C 109.5 .
H52A C52 H52C 109.5 .
H52B C52 H52C 109.5 .
N9 C53 C51 122.6(4) .
N9 C53 C54 116.4(4) .
C51 C53 C54 121.0(4) .
N10 C54 C53 113.0(4) .
N10 C54 H54A 109.0 .
C53 C54 H54A 109.0 .
N10 C54 H54B 109.0 .
C53 C54 H54B 109.0 .
H54A C54 H54B 107.8 .
N10 C55 H55A 109.5 .
N10 C55 H55B 109.5 .
H55A C55 H55B 109.5 .
N10 C55 H55C 109.5 .
H55A C55 H55C 109.5 .
H55B C55 H55C 109.5 .
C57 C56 N10 112.0(4) .
C57 C56 H56A 109.2 .
N10 C56 H56A 109.2 .
C57 C56 H56B 109.2 .
N10 C56 H56B 109.2 .
H56A C56 H56B 107.9 .
C56 C57 N11 112.0(4) .
C56 C57 H57A 109.2 .
N11 C57 H57A 109.2 .
C56 C57 H57B 109.2 .
N11 C57 H57B 109.2 .
H57A C57 H57B 107.9 .
N11 C58 H58A 109.5 .
N11 C58 H58B 109.5 .
H58A C58 H58B 109.5 .
N11 C58 H58C 109.5 .
H58A C58 H58C 109.5 .
H58B C58 H58C 109.5 .
N11 C59 C60 112.5(4) .
N11 C59 H59A 109.1 .
C60 C59 H59A 109.1 .
N11 C59 H59B 109.1 .
C60 C59 H59B 109.1 .
H59A C59 H59B 107.8 .
N12 C60 C61 123.1(5) .
N12 C60 C59 117.7(4) .
C61 C60 C59 119.2(5) .
C63 C61 C60 116.1(5) .
C63 C61 C62 123.1(5) .
C60 C61 C62 120.8(5) .
C61 C62 H62A 109.5 .
C61 C62 H62B 109.5 .
H62A C62 H62B 109.5 .
C61 C62 H62C 109.5 .
H62A C62 H62C 109.5 .
H62B C62 H62C 109.5 .
O7 C63 C61 120.3(5) .
O7 C63 C65 117.8(5) .
C61 C63 C65 121.7(5) .
O7 C64 H64A 109.5 .
O7 C64 H64B 109.5 .
H64A C64 H64B 109.5 .
O7 C64 H64C 109.5 .
H64A C64 H64C 109.5 .
H64B C64 H64C 109.5 .
C67 C65 C63 116.8(5) .
C67 C65 C66 121.5(5) .
C63 C65 C66 121.7(5) .
C65 C66 H66A 109.5 .
C65 C66 H66B 109.5 .
H66A C66 H66B 109.5 .
C65 C66 H66C 109.5 .
H66A C66 H66C 109.5 .
H66B C66 H66C 109.5 .
N12 C67 C65 122.5(5) .
N12 C67 H67 118.8 .
C65 C67 H67 118.8 .
C69 C68 H68A 109.5 .
C69 C68 H68B 109.5 .
H68A C68 H68B 109.5 .
C69 C68 H68C 109.5 .
H68A C68 H68C 109.5 .
H68B C68 H68C 109.5 .
N13 C69 C68 177.2(10) .
C71 C70 H70A 109.5 .
C71 C70 H70B 109.5 .
H70A C70 H70B 109.5 .
C71 C70 H70C 109.5 .
H70A C70 H70C 109.5 .
H70B C70 H70C 109.5 .
N14 C71 C70 178.0(12) .
O13 Cl1 O11 109.4(3) .
O13 Cl1 O10 109.7(3) .
O11 Cl1 O10 109.2(3) .
O13 Cl1 O12 109.0(3) .
O11 Cl1 O12 108.5(3) .
O10 Cl1 O12 111.0(3) .
O16X Cl2 O14 112.1(9) .
O16X Cl2 O17 74.7(8) .
O14 Cl2 O17 112.4(6) .
O16X Cl2 O15 125.7(9) .
O14 Cl2 O15 115.3(7) .
O17 Cl2 O15 108.6(5) .
O16X Cl2 O15X 119.8(10) .
O14 Cl2 O15X 114.5(8) .
O17 Cl2 O15X 117.3(7) .
O16X Cl2 O17X 107.6(11) .
O14 Cl2 O17X 90.3(8) .
O15 Cl2 O17X 97.1(8) .
O15X Cl2 O17X 108.1(9) .
O16X Cl2 O14X 111.6(9) .
O15 Cl2 O14X 107.8(8) .
O15X Cl2 O14X 104.7(9) .
O17X Cl2 O14X 104.0(9) .
O14 Cl2 O16 108.4(5) .
O17 Cl2 O16 103.3(5) .
O15 Cl2 O16 108.0(5) .
O15X Cl2 O16 98.8(8) .
O17X Cl2 O16 137.2(8) .
O14X Cl2 O16 100.6(7) .
O20 Cl3 O19 105.6(5) .
O20 Cl3 O21 108.7(6) .
O19 Cl3 O21 109.8(6) .
O20 Cl3 O18 111.2(6) .
O19 Cl3 O18 106.3(7) .
O21 Cl3 O18 114.9(7) .
O21X Cl3X O18X 122.8(11) .
O21X Cl3X O19X 117.6(10) .
O18X Cl3X O19X 111.1(11) .
O21X Cl3X O20X 95.2(14) .
O18X Cl3X O20X 102.7(15) .
O19X Cl3X O20X 101.9(13) .
O24X Cl4 O25X 123.1(14) .
O24X Cl4 O22 129.3(11) .
O25X Cl4 O22 74.8(10) .
O25X Cl4 O24 140.6(11) .
O22 Cl4 O24 112.1(8) .
O24X Cl4 O23 108.0(15) .
O25X Cl4 O23 111.6(9) .
O22 Cl4 O23 106.2(13) .
O24 Cl4 O23 103.7(12) .
O24X Cl4 O23X 114(2) .
O25X Cl4 O23X 93.1(12) .
O22 Cl4 O23X 111.8(18) .
O24 Cl4 O23X 117.1(15) .
O24X Cl4 O25 83.4(10) .
O22 Cl4 O25 108.7(6) .
O24 Cl4 O25 104.7(7) .
O23 Cl4 O25 121.5(9) .
O23X Cl4 O25 101.2(13) .
O24X Cl4 O22X 103.9(13) .
O25X Cl4 O22X 102.2(10) .
O24 Cl4 O22X 83.5(10) .
O23 Cl4 O22X 106.5(13) .
O23X Cl4 O22X 121.8(18) .
O25 Cl4 O22X 126.7(8) .
O29 Cl5 O26 115.6(5) .
O29 Cl5 O28 108.9(4) .
O26 Cl5 O28 109.3(3) .
O29 Cl5 O27 105.4(4) .
O26 Cl5 O27 104.5(4) .
O28 Cl5 O27 113.2(5) .
O32 Cl6 O30 110.2(3) .
O32 Cl6 O31 111.6(4) .
O30 Cl6 O31 109.2(4) .
O32 Cl6 O33 109.5(3) .
O30 Cl6 O33 108.0(3) .
O31 Cl6 O33 108.3(3) .
H34X O34 H34Y 113(7) .

loop_
_geom_bond_atom_site_label_1
_geom_bond_atom_site_label_2
_geom_bond_distance
_geom_bond_site_symmetry_2
Fe1 O6 1.964(3) .
Fe1 O8 1.976(3) .
Fe1 N1 2.125(4) .
Fe1 N4 2.136(4) .
Fe1 N3 2.155(4) .
Fe1 N2 2.176(4) .
Fe2 O8 1.970(3) .
Fe2 O6 1.973(3) .
Fe2 N8 2.135(4) .
Fe2 N5 2.148(4) .
Fe2 N7 2.149(4) .
Fe2 N6 2.164(4) .
Fe3 O9 1.970(3) 2_755
Fe3 O9 1.976(3) .
Fe3 N9 2.094(4) .
Fe3 N12 2.098(4) .
Fe3 N10 2.180(4) .
Fe3 N11 2.194(4) .
N1 C8 1.353(7) .
N1 C1 1.360(7) .
N2 C9 1.483(6) .
N2 C10 1.484(6) .
N2 C11 1.505(6) .
N3 C15 1.486(6) .
N3 C13 1.489(7) .
N3 C12 1.506(7) .
N4 C16 1.343(6) .
N4 C23 1.351(6) .
N5 C24 1.351(7) .
N5 C31 1.361(7) .
N6 C32 1.480(7) .
N6 C33 1.490(7) .
N6 C34 1.498(6) .
N7 C35 1.492(7) .
N7 C36 1.493(7) .
N7 C37 1.500(7) .
N8 C45 1.341(6) .
N8 C38 1.360(6) .
N9 C53 1.349(6) .
N9 C46 1.358(6) .
N10 C54 1.479(6) .
N10 C56 1.497(7) .
N10 C55 1.501(7) .
N11 C58 1.485(6) .
N11 C59 1.501(6) .
N11 C57 1.506(6) .
N12 C60 1.341(7) .
N12 C67 1.348(6) .
O1 C4 1.379(6) .
O1 C5 1.459(7) .
O2 C19 1.378(6) .
O2 C20 1.449(8) .
O3 C27 1.365(7) .
O3 C28 1.459(9) .
O4 C41 1.370(7) .
O4 C42 1.401(9) .
O5 C49 1.378(6) .
O5 C50 1.419(7) .
O6 H6 0.98(2) .
O7 C63 1.367(6) .
O7 C64 1.404(7) .
O8 H8 0.98(2) .
O9 Fe3 1.970(3) 2_755
O9 H9 0.98(2) .
C1 C2 1.373(7) .
C1 H1 0.9500 .
C2 C4 1.413(8) .
C2 C3 1.494(8) .
C3 H3A 0.9800 .
C3 H3B 0.9800 .
C3 H3C 0.9800 .
C4 C6 1.385(8) .
C5 H5A 0.9800 .
C5 H5B 0.9800 .
C5 H5C 0.9800 .
C6 C8 1.389(7) .
C6 C7 1.513(8) .
C7 H7A 0.9800 .
C7 H7B 0.9800 .
C7 H7C 0.9800 .
C8 C9 1.501(7) .
C9 H9A 0.9900 .
C9 H9B 0.9900 .
C10 H10A 0.9800 .
C10 H10B 0.9800 .
C10 H10C 0.9800 .
C11 C12 1.508(7) .
C11 H11A 0.9900 .
C11 H11B 0.9900 .
C12 H12A 0.9900 .
C12 H12B 0.9900 .
C13 H13A 0.9800 .
C13 H13B 0.9800 .
C13 H13C 0.9800 .
C15 C16 1.503(7) .
C15 H15A 0.9900 .
C15 H15B 0.9900 .
C16 C17 1.390(7) .
C17 C19 1.397(8) .
C17 C18 1.501(7) .
C18 H18A 0.9800 .
C18 H18B 0.9800 .
C18 H18C 0.9800 .
C19 C21 1.396(7) .
C20 H20A 0.9800 .
C20 H20B 0.9800 .
C20 H20C 0.9800 .
C21 C23 1.372(7) .
C21 C22 1.512(8) .
C22 H22A 0.9800 .
C22 H22B 0.9800 .
C22 H22C 0.9800 .
C23 H23 0.9500 .
C24 C25 1.380(8) .
C24 H24 0.9500 .
C25 C27 1.409(9) .
C25 C26 1.511(9) .
C26 H26A 0.9800 .
C26 H26B 0.9800 .
C26 H26C 0.9800 .
C27 C29 1.399(9) .
C28 H28A 0.9800 .
C28 H28B 0.9800 .
C28 H28C 0.9800 .
C29 C31 1.375(8) .
C29 C30 1.526(8) .
C30 H30A 0.9800 .
C30 H30B 0.9800 .
C30 H30C 0.9800 .
C31 C32 1.488(8) .
C32 H32A 0.9900 .
C32 H32B 0.9900 .
C33 H33A 0.9800 .
C33 H33B 0.9800 .
C33 H33C 0.9800 .
C34 C35 1.501(8) .
C34 H34A 0.9900 .
C34 H34B 0.9900 .
C35 H35A 0.9900 .
C35 H35B 0.9900 .
C36 H36A 0.9800 .
C36 H36B 0.9800 .
C36 H36C 0.9800 .
C37 C38 1.494(7) .
C37 H37A 0.9900 .
C37 H37B 0.9900 .
C38 C39 1.391(8) .
C39 C41 1.408(9) .
C39 C40 1.504(8) .
C40 H40A 0.9800 .
C40 H40B 0.9800 .
C40 H40C 0.9800 .
C41 C43 1.399(8) .
C42 H42A 0.9800 .
C42 H42B 0.9800 .
C42 H42C 0.9800 .
C43 C45 1.384(7) .
C43 C44 1.516(8) .
C44 H44A 0.9800 .
C44 H44B 0.9800 .
C44 H44C 0.9800 .
C45 H45 0.9500 .
C46 C47 1.380(7) .
C46 H46 0.9500 .
C47 C49 1.389(8) .
C47 C48 1.503(7) .
C48 H48A 0.9800 .
C48 H48B 0.9800 .
C48 H48C 0.9800 .
C49 C51 1.390(7) .
C50 H50A 0.9800 .
C50 H50B 0.9800 .
C50 H50C 0.9800 .
C51 C53 1.389(7) .
C51 C52 1.510(7) .
C52 H52A 0.9800 .
C52 H52B 0.9800 .
C52 H52C 0.9800 .
C53 C54 1.504(7) .
C54 H54A 0.9900 .
C54 H54B 0.9900 .
C55 H55A 0.9800 .
C55 H55B 0.9800 .
C55 H55C 0.9800 .
C56 C57 1.490(9) .
C56 H56A 0.9900 .
C56 H56B 0.9900 .
C57 H57A 0.9900 .
C57 H57B 0.9900 .
C58 H58A 0.9800 .
C58 H58B 0.9800 .
C58 H58C 0.9800 .
C59 C60 1.504(7) .
C59 H59A 0.9900 .
C59 H59B 0.9900 .
C60 C61 1.400(7) .
C61 C63 1.396(8) .
C61 C62 1.499(8) .
C62 H62A 0.9800 .
C62 H62B 0.9800 .
C62 H62C 0.9800 .
C63 C65 1.413(8) .
C64 H64A 0.9800 .
C64 H64B 0.9800 .
C64 H64C 0.9800 .
C65 C67 1.387(7) .
C65 C66 1.491(8) .
C66 H66A 0.9800 .
C66 H66B 0.9800 .
C66 H66C 0.9800 .
C67 H67 0.9500 .
N13 C69 1.174(11) .
C68 C69 1.435(13) .
C68 H68A 0.9800 .
C68 H68B 0.9800 .
C68 H68C 0.9800 .
N14 C71 1.141(12) .
C70 C71 1.450(15) .
C70 H70A 0.9800 .
C70 H70B 0.9800 .
C70 H70C 0.9800 .
Cl1 O13 1.433(5) .
Cl1 O11 1.433(4) .
Cl1 O10 1.439(5) .
Cl1 O12 1.442(5) .
Cl2 O16X 1.331(17) .
Cl2 O14 1.374(11) .
Cl2 O17 1.423(7) .
Cl2 O15 1.428(12) .
Cl2 O15X 1.428(18) .
Cl2 O17X 1.492(16) .
Cl2 O14X 1.495(16) .
Cl2 O16 1.524(8) .
Cl3 O20 1.388(7) .
Cl3 O19 1.414(10) .
Cl3 O21 1.462(12) .
Cl3 O18 1.551(14) .
Cl3X O21X 1.319(16) .
Cl3X O18X 1.33(2) .
Cl3X O19X 1.419(15) .
Cl3X O20X 1.63(3) .
Cl4 O24X 1.34(3) .
Cl4 O25X 1.364(14) .
Cl4 O22 1.370(9) .
Cl4 O24 1.434(19) .
Cl4 O23 1.44(2) .
Cl4 O23X 1.46(3) .
Cl4 O25 1.481(9) .
Cl4 O22X 1.553(16) .
Cl5 O29 1.415(5) .
Cl5 O26 1.415(5) .
Cl5 O28 1.419(6) .
Cl5 O27 1.453(6) .
Cl6 O32 1.412(5) .
Cl6 O30 1.414(5) .
Cl6 O31 1.423(5) .
Cl6 O33 1.448(4) .
O34 H34X 0.99(2) .
O34 H34Y 0.99(2) .
